data_1573198
loop_
_publ_author_name
'Zhou, Wenju'
'Aslandukov, Andrey'
'Minchenkova, Anastasiia'
'Hanfland, Michael'
'Dubrovinsky, Leonid'
'Dubrovinskaia, Natalia'

_publ_section_title
;
 Structural transformations and stability of benzo[a]pyrene under high
 pressure.
;
_journal_issue 1
_journal_name_full IUCrJ
_journal_paper_doi 10.1107/S2052252524010455
_journal_volume 12
_journal_year 2025
_chemical_formula_moiety 'C20 H12'
_chemical_formula_sum 'C20 H12'
_chemical_formula_weight 252.30
_space_group_crystal_system triclinic
_space_group_IT_number 2
_space_group_name_Hall '-P 1'
_space_group_name_H-M_alt 'P -1'
_atom_sites_solution_hydrogens geom
_audit_creation_date 2024-08-18
_audit_creation_method
;
Olex2 1.5
(compiled 2024.02.16 svn.r378c4104 for OlexSys, GUI svn.r6928)
;
_cell_angle_alpha 91.42(3)
_cell_angle_beta 90.439(11)
_cell_angle_gamma 95.290(11)
_cell_formula_units_Z 4
_cell_length_a 3.2931(2)
_cell_length_b 12.347(4)
_cell_length_c 21.133(7)
_cell_measurement_reflns_used 438
_cell_measurement_temperature 293(2)
_cell_measurement_theta_max 18.5020
_cell_measurement_theta_min 3.6250
_cell_volume 855.3(4)
_computing_cell_refinement 'CrysAlisPro 1.171.42.49 (Rigaku OD, 2022)'
_computing_data_collection 'CrysAlisPro 1.171.42.49 (Rigaku OD, 2022)'
_computing_data_reduction 'CrysAlisPro 1.171.42.49 (Rigaku OD, 2022)'
_computing_molecular_graphics 'Olex2 1.5 (Dolomanov et al., 2009)'
_computing_publication_material 'Olex2 1.5 (Dolomanov et al., 2009)'
_computing_structure_refinement 'XL  (Sheldrick, 2008)'
_computing_structure_solution 'SHELXT 2014/5 (Sheldrick, 2014)'
_diffrn_ambient_temperature 293(2)
_diffrn_detector_area_resol_mean 13.3333
_diffrn_measured_fraction_theta_full 0.248
_diffrn_measured_fraction_theta_max 0.146
_diffrn_measurement_details
;
List of Runs (angles in degrees, time in seconds):

  # Type    Start    End  Width  t~exp~   \w     \q     \k     \f   Frames
--------------------------------------------------------------------------
  1  \w    -32.00  32.50   0.50    1.00    --    0.00   0.00   0.00  129
;
_diffrn_measurement_device 'abstract diffractometer'
_diffrn_measurement_device_type 'esperanto-CrysAlisPro-abstract goniometer imported esperanto images'
_diffrn_measurement_method '\w scans'
_diffrn_radiation_type synchrotron
_diffrn_radiation_wavelength 0.410
_diffrn_reflns_av_R_equivalents 0.0221
_diffrn_reflns_av_unetI/netI 0.0653
_diffrn_reflns_Laue_measured_fraction_full 0.248
_diffrn_reflns_Laue_measured_fraction_max 0.146
_diffrn_reflns_limit_h_max 4
_diffrn_reflns_limit_h_min -4
_diffrn_reflns_limit_k_max 16
_diffrn_reflns_limit_k_min -15
_diffrn_reflns_limit_l_max 20
_diffrn_reflns_limit_l_min -14
_diffrn_reflns_number 2119
_diffrn_reflns_point_group_measured_fraction_full 0.248
_diffrn_reflns_point_group_measured_fraction_max 0.146
_diffrn_reflns_theta_full 14.241
_diffrn_reflns_theta_max 21.295
_diffrn_reflns_theta_min 3.585
_diffrn_source synchrotron
_exptl_absorpt_coefficient_mu 0.051
_exptl_absorpt_correction_T_max 1.00000
_exptl_absorpt_correction_T_min 0.02283
_exptl_absorpt_correction_type multi-scan
_exptl_absorpt_process_details
;
CrysAlisPro 1.171.42.49 (Rigaku Oxford Diffraction, 2022)
Empirical absorption correction using spherical harmonics,
implemented in SCALE3 ABSPACK scaling algorithm.
;
_exptl_crystal_colour black
_exptl_crystal_colour_primary black
_exptl_crystal_density_diffrn 1.959
_exptl_crystal_description block
_exptl_crystal_F_000 528
_exptl_crystal_size_max 0.023
_exptl_crystal_size_mid 0.021
_exptl_crystal_size_min 0.018
_refine_diff_density_max 0.232
_refine_diff_density_min -0.198
_refine_diff_density_rms 0.059
_refine_ls_extinction_method none
_refine_ls_goodness_of_fit_ref 1.005
_refine_ls_hydrogen_treatment constr
_refine_ls_matrix_type full
_refine_ls_number_parameters 361
_refine_ls_number_reflns 1448
_refine_ls_number_restraints 90
_refine_ls_restrained_S_all 0.976
_refine_ls_R_factor_all 0.1270
_refine_ls_R_factor_gt 0.0763
_refine_ls_shift/su_max 0.000
_refine_ls_shift/su_mean 0.000
_refine_ls_structure_factor_coef Fsqd
_refine_ls_weighting_details 'w=1/[\s^2^(Fo^2^)+(0.1529P)^2^] where P=(Fo^2^+2Fc^2^)/3'
_refine_ls_weighting_scheme calc
_refine_ls_wR_factor_gt 0.1988
_refine_ls_wR_factor_ref 0.2308
_reflns_Friedel_coverage 0.000
_reflns_number_gt 790
_reflns_number_total 1448
_reflns_threshold_expression 'I > 2\s(I)'
_cod_data_source_file lq5058.cif
_cod_data_source_block benzoapyrene_14.2GPa
_cod_database_code 1573198
_shelx_shelxl_version_number 2017/1
_shelx_space_group_comment
;
The symmetry employed for this shelxl refinement is uniquely defined
by the following loop, which should always be used as a source of
symmetry information in preference to the above space-group names.
They are only intended as comments.
;
_olex2_refinement_description
;
1. Fixed Uiso
 At 1.2 times of:
  All C(H) groups
2. Uiso/Uaniso restraints and constraints
Uanis(C11) \\sim Ueq, Uanis(C63) \\sim Ueq, Uanis(C53) \\sim Ueq, Uanis(C1)
\\sim Ueq, Uanis(C13) \\sim Ueq, Uanis(C71) \\sim Ueq, Uanis(C47) \\sim Ueq,
Uanis(C9) \\sim Ueq, Uanis(C7) \\sim Ueq: with sigma of 0.01 and sigma for
terminal atoms of 0.02
Uanis(C59) \\sim Ueq, Uanis(C39) \\sim Ueq: with sigma of 0.02 and sigma for
terminal atoms of 0.04
Uanis(C51) \\sim Ueq, Uanis(C67) \\sim Ueq, Uanis(C65) \\sim Ueq, Uanis(C33)
\\sim Ueq: with sigma of 0.04 and sigma for terminal atoms of 0.08
3.a Aromatic/amide H refined with riding coordinates:
 C25(H25), C27(H27), C29(H29), C31(H31), C33(H33), C35(H35), C37(H37),
 C39(H39), C41(H41), C43(H43), C49(H49), C51(H51), C57(H57), C59(H59), C61(H61),
  C63(H63), C65(H65), C67(H67), C69(H69), C71(H71), C73(H73), C75(H75),
 C77(H77), C79(H79)
;
_olex2_submission_special_instructions 'No special instructions were received'
_oxdiff_exptl_absorpt_empirical_details
;
Empirical correction (ABSPACK) includes:
- Absorption correction using spherical harmonics
- Frame scaling
;

loop_
_space_group_symop_operation_xyz
'x, y, z'
'-x, -y, -z'

loop_
_atom_site_label
_atom_site_type_symbol
_atom_site_fract_x
_atom_site_fract_y
_atom_site_fract_z
_atom_site_U_iso_or_equiv
_atom_site_adp_type
_atom_site_occupancy
_atom_site_site_symmetry_order
_atom_site_calc_flag
_atom_site_refinement_flags_posn
_atom_site_refinement_flags_adp
_atom_site_refinement_flags_occupancy
_atom_site_disorder_assembly
_atom_site_disorder_group
C1 C 1.0481(17) 0.7663(9) 0.8347(8) 0.027(5) Uani 1 1 d . U . . .
C3 C 0.9897(13) 0.2515(8) 0.6642(8) 0.058(12) Uani 1 1 d . . . . .
C5 C 0.5156(13) 0.2841(9) 0.5051(7) 0.034(11) Uani 1 1 d . . . . .
C7 C 0.5420(16) 0.7759(9) 0.9902(8) 0.024(5) Uani 1 1 d . U . . .
C9 C 0.4019(17) 0.6670(10) 0.9952(8) 0.028(5) Uani 1 1 d . U . . .
C11 C 0.3385(15) 0.1813(9) 0.4938(7) 0.025(5) Uani 1 1 d . U . . .
C13 C 1.1939(16) 0.8757(9) 0.8274(8) 0.026(5) Uani 1 1 d . U . . .
C15 C 1.1532(15) 0.3562(9) 0.6792(8) 0.045(12) Uani 1 1 d . . . . .
C17 C 0.7727(13) 0.2261(8) 0.6055(8) 0.048(11) Uani 1 1 d . . . . .
C19 C 0.8284(16) 0.7338(10) 0.8876(8) 0.027(11) Uani 1 1 d . . . . .
C21 C 0.7329(15) 0.3100(9) 0.5624(8) 0.061(12) Uani 1 1 d . . . . .
C23 C 0.7599(16) 0.8124(9) 0.9365(8) 0.034(12) Uani 1 1 d . . . . .
C25 C 0.3828(15) 0.0987(9) 0.5383(8) 0.044(12) Uani 1 1 d . . . . .
H25 H 0.257957 0.029166 0.529827 0.052 Uiso 1 1 calc R U . . .
C27 C 0.4755(17) 0.5939(10) 0.9485(8) 0.029(12) Uani 1 1 d . . . . .
H27 H 0.380872 0.521208 0.953022 0.035 Uiso 1 1 calc R U . . .
C29 C 1.1127(17) 0.9522(10) 0.8756(8) 0.026(11) Uani 1 1 d . . . . .
H29 H 1.201492 1.025266 0.870972 0.031 Uiso 1 1 calc R U . . .
C31 C 1.1020(16) 0.4381(9) 0.6337(8) 0.036(12) Uani 1 1 d . . . . .
H31 H 1.210580 0.509114 0.642522 0.044 Uiso 1 1 calc R U . . .
C33 C 0.1820(18) 0.6365(10) 1.0506(9) 0.048(11) Uani 1 1 d . U . . .
H33 H 0.084484 0.563775 1.054113 0.058 Uiso 1 1 calc R U . . .
C35 C 0.1152(16) 0.1562(10) 0.4378(9) 0.058(13) Uani 1 1 d . . . . .
H35 H -0.011340 0.086327 0.430850 0.069 Uiso 1 1 calc R U . . .
C37 C 0.6577(14) 0.0365(9) 0.6361(8) 0.069(12) Uani 1 1 d . . . . .
H37 H 0.532187 -0.033532 0.629555 0.083 Uiso 1 1 calc R U . . .
C39 C 0.7507(17) 0.5476(10) 0.8445(9) 0.028(8) Uani 1 1 d . U . . .
H39 H 0.645462 0.475371 0.847576 0.034 Uiso 1 1 calc R U . . .
C41 C 0.9050(15) 0.4158(9) 0.5795(8) 0.055(12) Uani 1 1 d . . . . .
H41 H 0.878872 0.471799 0.551588 0.066 Uiso 1 1 calc R U . . .
C43 C 0.9068(14) 0.9204(8) 0.9284(7) 0.038(10) Uani 1 1 d . . . . .
H43 H 0.863060 0.971986 0.959859 0.045 Uiso 1 1 calc R U . . .
C45 C 0.5952(14) 0.1176(8) 0.5912(8) 0.042(11) Uani 1 1 d . . . . .
C47 C 0.6846(17) 0.6240(10) 0.8951(8) 0.027(5) Uani 1 1 d . U . . .
C49 C 0.4708(18) 0.8483(11) 1.0412(9) 0.038(12) Uani 1 1 d . . . . .
H49 H 0.568318 0.921062 1.038289 0.045 Uiso 1 1 calc R U . . .
C51 C 0.4714(16) 0.3645(10) 0.4584(8) 0.064(11) Uani 1 1 d . U . . .
H51 H 0.584848 0.435613 0.465288 0.077 Uiso 1 1 calc R U . . .
C53 C 1.1185(17) 0.6882(10) 0.7857(8) 0.032(5) Uani 1 1 d . U . . .
C55 C 1.0481(16) 0.1652(9) 0.7051(8) 0.050(12) Uani 1 1 d . . . . .
C57 C 1.3698(16) 0.3775(10) 0.7350(9) 0.070(13) Uani 1 1 d . . . . .
H57 H 1.487213 0.447439 0.744577 0.084 Uiso 1 1 calc R U . . .
C59 C 1.4161(16) 0.9065(9) 0.7753(8) 0.027(8) Uani 1 1 d . U . . .
H59 H 1.524492 0.978363 0.771768 0.033 Uiso 1 1 calc R U . . .
C61 C 0.2639(15) 0.8156(9) 1.0948(7) 0.032(11) Uani 1 1 d . . . . .
H61 H 0.227860 0.864360 1.128071 0.039 Uiso 1 1 calc R U . . .
C63 C 0.2632(16) 0.3360(10) 0.4041(8) 0.032(5) Uani 1 1 d . U . . .
H63 H 0.243130 0.387817 0.373354 0.038 Uiso 1 1 calc R U . . .
C65 C 0.107(2) 0.7045(11) 1.0973(9) 0.046(11) Uani 1 1 d . U . . .
H65 H -0.047040 0.679962 1.131635 0.056 Uiso 1 1 calc R U . . .
C67 C 0.0817(16) 0.2329(10) 0.3933(8) 0.061(11) Uani 1 1 d . U . . .
H67 H -0.063402 0.215489 0.355944 0.073 Uiso 1 1 calc R U . . .
C69 C 0.8928(14) 0.0586(9) 0.6876(7) 0.044(12) Uani 1 1 d . . . . .
H69 H 0.955490 0.001572 0.712769 0.052 Uiso 1 1 calc R U . . .
C71 C 0.9631(14) 0.5791(8) 0.7928(7) 0.030(5) Uani 1 1 d . U . . .
H71 H 1.007824 0.527801 0.761197 0.037 Uiso 1 1 calc R U . . .
C73 C 1.2518(16) 0.1916(10) 0.7636(8) 0.035(12) Uani 1 1 d . . . . .
H73 H 1.276356 0.138111 0.793270 0.042 Uiso 1 1 calc R U . . .
C75 C 1.3443(15) 0.7225(9) 0.7340(8) 0.049(11) Uani 1 1 d . . . . .
H75 H 1.404967 0.671665 0.703085 0.058 Uiso 1 1 calc R U . . .
C77 C 1.4111(16) 0.2956(10) 0.7760(8) 0.063(12) Uani 1 1 d . . . . .
H77 H 1.553058 0.311487 0.813808 0.076 Uiso 1 1 calc R U . . .
C79 C 1.4807(19) 0.8293(11) 0.7270(9) 0.041(13) Uani 1 1 d . . . . .
H79 H 1.616429 0.851095 0.690372 0.049 Uiso 1 1 calc R U . . .

loop_
_atom_site_aniso_label
_atom_site_aniso_U_11
_atom_site_aniso_U_22
_atom_site_aniso_U_33
_atom_site_aniso_U_23
_atom_site_aniso_U_13
_atom_site_aniso_U_12
C1 0.024(2) 0.033(6) 0.025(11) -0.006(7) -0.005(4) 0.003(3)
C3 0.0161(19) 0.052(11) 0.11(3) 0.031(17) 0.006(5) 0.008(3)
C5 0.0163(19) 0.043(10) 0.04(3) -0.009(16) 0.001(5) 0.008(3)
C7 0.018(2) 0.025(6) 0.026(11) -0.008(7) -0.012(4) -0.005(3)
C9 0.021(2) 0.041(7) 0.024(11) -0.005(8) -0.006(4) 0.005(3)
C11 0.023(2) 0.033(6) 0.019(11) -0.012(7) 0.004(4) 0.007(3)
C13 0.023(2) 0.026(6) 0.028(11) -0.007(7) -0.006(4) 0.004(3)
C15 0.018(2) 0.051(11) 0.07(3) 0.006(17) -0.002(5) 0.005(3)
C17 0.0163(19) 0.045(10) 0.08(3) 0.016(17) 0.007(5) 0.006(3)
C19 0.023(2) 0.048(11) 0.01(2) 0.001(16) -0.002(6) 0.012(4)
C21 0.023(2) 0.068(12) 0.10(3) 0.044(18) 0.013(5) 0.013(4)
C23 0.024(2) 0.041(11) 0.04(3) 0.004(17) 0.003(6) 0.008(4)
C25 0.022(2) 0.039(10) 0.07(3) 0.011(17) 0.000(5) 0.002(3)
C27 0.027(2) 0.024(11) 0.03(3) -0.009(18) -0.006(6) 0.003(4)
C29 0.031(2) 0.036(11) 0.01(3) -0.004(17) -0.001(6) 0.010(4)
C31 0.026(2) 0.029(11) 0.05(3) -0.003(18) -0.002(6) 0.000(4)
C33 0.019(2) 0.062(11) 0.06(3) 0.025(17) -0.007(5) 0.001(4)
C35 0.027(2) 0.062(12) 0.09(3) 0.03(2) 0.006(6) 0.006(4)
C37 0.021(2) 0.065(11) 0.12(3) 0.046(18) 0.010(5) 0.011(3)
C39 0.029(2) 0.025(8) 0.031(19) -0.003(12) -0.006(5) 0.003(3)
C41 0.021(2) 0.050(11) 0.10(3) 0.030(17) 0.008(5) 0.009(3)
C43 0.027(2) 0.047(10) 0.04(2) 0.008(15) -0.002(5) 0.009(3)
C45 0.019(2) 0.031(10) 0.08(3) 0.003(16) 0.004(5) 0.003(3)
C47 0.025(2) 0.036(6) 0.022(11) -0.006(8) -0.007(4) 0.007(3)
C49 0.027(2) 0.039(11) 0.05(3) 0.009(18) -0.003(6) 0.006(4)
C51 0.025(2) 0.066(10) 0.10(2) 0.042(16) 0.010(5) 0.012(4)
C53 0.025(2) 0.046(7) 0.026(11) -0.005(8) -0.007(4) 0.010(3)
C55 0.025(2) 0.038(11) 0.09(3) 0.013(18) 0.012(6) 0.012(4)
C57 0.020(2) 0.065(12) 0.13(3) 0.029(19) 0.009(6) 0.012(4)
C59 0.023(2) 0.019(8) 0.038(19) -0.011(12) -0.008(5) -0.006(3)
C61 0.029(2) 0.053(11) 0.02(3) -0.005(17) -0.002(5) 0.013(4)
C63 0.029(2) 0.038(6) 0.030(11) -0.007(8) 0.001(4) 0.010(3)
C65 0.024(3) 0.051(11) 0.07(3) 0.015(16) 0.010(6) 0.010(4)
C67 0.026(2) 0.081(12) 0.08(2) 0.028(16) 0.012(5) 0.021(4)
C69 0.024(2) 0.059(12) 0.05(3) 0.016(18) 0.006(5) 0.012(4)
C71 0.027(2) 0.035(6) 0.030(11) -0.009(7) -0.007(4) 0.008(3)
C73 0.024(2) 0.043(11) 0.04(3) -0.006(18) -0.002(5) 0.009(4)
C75 0.027(2) 0.054(11) 0.07(3) 0.014(17) 0.008(6) 0.014(4)
C77 0.028(2) 0.077(12) 0.09(3) 0.031(18) 0.012(6) 0.022(4)
C79 0.031(3) 0.059(13) 0.04(3) 0.01(2) 0.011(7) 0.017(5)

loop_
_atom_type_symbol
_atom_type_description
_atom_type_scat_dispersion_real
_atom_type_scat_dispersion_imag
_atom_type_scat_source
C C -0.0001 0.0005 'International Tables Vol C Tables 4.2.6.8 and 6.1.1.4'
H H 0.0000 0.0000 'International Tables Vol C Tables 4.2.6.8 and 6.1.1.4'

loop_
_geom_angle_atom_site_label_1
_geom_angle_atom_site_label_2
_geom_angle_atom_site_label_3
_geom_angle
_geom_angle_site_symmetry_1
_geom_angle_site_symmetry_3
_geom_angle_publ_flag
C13 C1 C53 119.3(9) . . ?
C19 C1 C13 120.9(16) . . ?
C19 C1 C53 119.8(11) . . ?
C15 C3 C17 121.3(7) . . ?
C15 C3 C55 120.6(14) . . ?
C55 C3 C17 118.1(12) . . ?
C11 C5 C21 119.9(8) . . ?
C11 C5 C51 118.6(14) . . ?
C21 C5 C51 121.5(12) . . ?
C9 C7 C23 120.5(16) . . ?
C9 C7 C49 118.3(10) . . ?
C23 C7 C49 121.2(11) . . ?
C7 C9 C33 117.3(16) . . ?
C27 C9 C7 120.5(10) . . ?
C27 C9 C33 122.3(11) . . ?
C5 C11 C25 120.3(14) . . ?
C5 C11 C35 120.0(8) . . ?
C35 C11 C25 119.7(12) . . ?
C1 C13 C29 118.5(9) . . ?
C59 C13 C1 120.3(15) . . ?
C59 C13 C29 121.2(10) . . ?
C3 C15 C31 117.3(14) . . ?
C57 C15 C3 119.9(8) . . ?
C57 C15 C31 122.7(12) . . ?
C21 C17 C3 118.9(12) . . ?
C21 C17 C45 120.3(14) . . ?
C45 C17 C3 120.8(7) . . ?
C1 C19 C23 119.5(11) . . ?
C1 C19 C47 120.9(16) . . ?
C47 C19 C23 119.6(10) . . ?
C17 C21 C5 118.4(12) . . ?
C17 C21 C41 118.0(15) . . ?
C41 C21 C5 123.6(7) . . ?
C7 C23 C19 117.9(10) . . ?
C43 C23 C7 123.4(16) . . ?
C43 C23 C19 118.7(9) . . ?
C11 C25 H25 119.0 . . ?
C45 C25 C11 122.1(12) . . ?
C45 C25 H25 119.0 . . ?
C9 C27 H27 119.0 . . ?
C9 C27 C47 122.0(11) . . ?
C47 C27 H27 119.0 . . ?
C13 C29 H29 119.5 . . ?
C43 C29 C13 120.9(10) . . ?
C43 C29 H29 119.5 . . ?
C15 C31 H31 119.0 . . ?
C41 C31 C15 122.0(12) . . ?
C41 C31 H31 119.0 . . ?
C9 C33 H33 117.9 . . ?
C65 C33 C9 124.3(12) . . ?
C65 C33 H33 117.9 . . ?
C11 C35 H35 119.6 . . ?
C67 C35 C11 120.7(13) . . ?
C67 C35 H35 119.6 . . ?
C45 C37 H37 119.2 . . ?
C69 C37 H37 119.2 . . ?
C69 C37 C45 121.6(11) . . ?
C47 C39 H39 119.5 . . ?
C71 C39 H39 119.5 . . ?
C71 C39 C47 121.0(11) . . ?
C21 C41 H41 118.8 . . ?
C31 C41 C21 122.5(8) . . ?
C31 C41 H41 118.8 . . ?
C23 C43 H43 119.3 . . ?
C29 C43 C23 121.4(15) . . ?
C29 C43 H43 119.3 . . ?
C25 C45 C17 119.0(7) . . ?
C25 C45 C37 123.9(11) . . ?
C37 C45 C17 117.1(13) . . ?
C19 C47 C39 118.2(10) . . ?
C27 C47 C19 119.6(16) . . ?
C27 C47 C39 122.2(11) . . ?
C7 C49 H49 118.5 . . ?
C61 C49 C7 123.0(11) . . ?
C61 C49 H49 118.5 . . ?
C5 C51 H51 120.3 . . ?
C63 C51 C5 119.4(12) . . ?
C63 C51 H51 120.3 . . ?
C71 C53 C1 118.8(9) . . ?
C75 C53 C1 118.6(11) . . ?
C75 C53 C71 122.6(16) . . ?
C3 C55 C73 117.6(12) . . ?
C69 C55 C3 119.6(14) . . ?
C69 C55 C73 122.8(7) . . ?
C15 C57 H57 120.1 . . ?
C77 C57 C15 119.8(13) . . ?
C77 C57 H57 120.1 . . ?
C13 C59 H59 120.0 . . ?
C13 C59 C79 120.0(10) . . ?
C79 C59 H59 120.0 . . ?
C49 C61 H61 121.3 . . ?
C49 C61 C65 117.5(16) . . ?
C65 C61 H61 121.3 . . ?
C51 C63 H63 119.1 . . ?
C51 C63 C67 121.8(8) . . ?
C67 C63 H63 119.1 . . ?
C33 C65 C61 119.6(10) . . ?
C33 C65 H65 120.2 . . ?
C61 C65 H65 120.2 . . ?
C35 C67 C63 119.4(16) . . ?
C35 C67 H67 120.3 . . ?
C63 C67 H67 120.3 . . ?
C37 C69 C55 122.3(7) . . ?
C37 C69 H69 118.9 . . ?
C55 C69 H69 118.9 . . ?
C39 C71 C53 121.2(15) . . ?
C39 C71 H71 119.4 . . ?
C53 C71 H71 119.4 . . ?
C55 C73 H73 120.2 . . ?
C77 C73 C55 119.5(8) . . ?
C77 C73 H73 120.2 . . ?
C53 C75 H75 119.2 . . ?
C79 C75 C53 121.6(16) . . ?
C79 C75 H75 119.2 . . ?
C57 C77 H77 118.8 . . ?
C73 C77 C57 122.3(16) . . ?
C73 C77 H77 118.8 . . ?
C59 C79 H79 120.0 . . ?
C75 C79 C59 120.1(11) . . ?
C75 C79 H79 120.0 . . ?

loop_
_geom_bond_atom_site_label_1
_geom_bond_atom_site_label_2
_geom_bond_distance
_geom_bond_site_symmetry_2
_geom_bond_publ_flag
C1 C13 1.404(13) . ?
C1 C19 1.385(15) . ?
C1 C53 1.43(3) . ?
C3 C15 1.383(18) . ?
C3 C17 1.44(2) . ?
C3 C55 1.414(9) . ?
C5 C11 1.362(17) . ?
C5 C21 1.42(2) . ?
C5 C51 1.432(10) . ?
C7 C9 1.388(14) . ?
C7 C23 1.408(14) . ?
C7 C49 1.42(3) . ?
C9 C27 1.36(3) . ?
C9 C33 1.422(17) . ?
C11 C25 1.419(10) . ?
C11 C35 1.40(2) . ?
C13 C29 1.42(3) . ?
C13 C59 1.369(15) . ?
C15 C31 1.432(10) . ?
C15 C57 1.38(3) . ?
C17 C21 1.411(10) . ?
C17 C45 1.435(17) . ?
C19 C23 1.43(3) . ?
C19 C47 1.407(14) . ?
C21 C41 1.41(2) . ?
C23 C43 1.392(13) . ?
C25 H25 0.9300 . ?
C25 C45 1.32(2) . ?
C27 H27 0.9300 . ?
C27 C47 1.369(16) . ?
C29 H29 0.9300 . ?
C29 C43 1.358(14) . ?
C31 H31 0.9300 . ?
C31 C41 1.32(3) . ?
C33 H33 0.9300 . ?
C33 C65 1.32(3) . ?
C35 H35 0.9300 . ?
C35 C67 1.362(11) . ?
C37 H37 0.9300 . ?
C37 C45 1.425(10) . ?
C37 C69 1.34(2) . ?
C39 H39 0.9300 . ?
C39 C47 1.44(3) . ?
C39 C71 1.349(15) . ?
C41 H41 0.9300 . ?
C43 H43 0.9300 . ?
C49 H49 0.9300 . ?
C49 C61 1.375(15) . ?
C51 H51 0.9300 . ?
C51 C63 1.35(3) . ?
C53 C71 1.409(14) . ?
C53 C75 1.380(14) . ?
C55 C69 1.406(18) . ?
C55 C73 1.42(3) . ?
C57 H57 0.9300 . ?
C57 C77 1.363(11) . ?
C59 H59 0.9300 . ?
C59 C79 1.41(3) . ?
C61 H61 0.9300 . ?
C61 C65 1.423(17) . ?
C63 H63 0.9300 . ?
C63 C67 1.37(2) . ?
C65 H65 0.9300 . ?
C67 H67 0.9300 . ?
C69 H69 0.9300 . ?
C71 H71 0.9300 . ?
C73 H73 0.9300 . ?
C73 C77 1.361(19) . ?
C75 H75 0.9300 . ?
C75 C79 1.364(15) . ?
C77 H77 0.9300 . ?
C79 H79 0.9300 . ?

loop_
_geom_torsion_atom_site_label_1
_geom_torsion_atom_site_label_2
_geom_torsion_atom_site_label_3
_geom_torsion_atom_site_label_4
_geom_torsion
_geom_torsion_site_symmetry_1
_geom_torsion_site_symmetry_2
_geom_torsion_site_symmetry_3
_geom_torsion_site_symmetry_4
_geom_torsion_publ_flag
C1 C13 C29 C43 1.5(15) . . . . ?
C1 C13 C59 C79 3.4(15) . . . . ?
C1 C19 C23 C7 -178.8(7) . . . . ?
C1 C19 C23 C43 1.9(14) . . . . ?
C1 C19 C47 C27 178.7(9) . . . . ?
C1 C19 C47 C39 -3.6(13) . . . . ?
C1 C53 C71 C39 0.1(13) . . . . ?
C1 C53 C75 C79 -3.7(15) . . . . ?
C3 C15 C31 C41 0.4(14) . . . . ?
C3 C15 C57 C77 -2.0(15) . . . . ?
C3 C17 C21 C5 -179.5(8) . . . . ?
C3 C17 C21 C41 -0.8(12) . . . . ?
C3 C17 C45 C25 176.9(8) . . . . ?
C3 C17 C45 C37 -2.4(12) . . . . ?
C3 C55 C69 C37 -6.2(13) . . . . ?
C3 C55 C73 C77 -5.3(13) . . . . ?
C5 C11 C25 C45 -0.4(14) . . . . ?
C5 C11 C35 C67 1.8(15) . . . . ?
C5 C21 C41 C31 179.1(9) . . . . ?
C5 C51 C63 C67 2.1(15) . . . . ?
C7 C9 C27 C47 -0.6(16) . . . . ?
C7 C9 C33 C65 -0.6(16) . . . . ?
C7 C23 C43 C29 -179.4(8) . . . . ?
C7 C49 C61 C65 -1.8(14) . . . . ?
C9 C7 C23 C19 0.4(13) . . . . ?
C9 C7 C23 C43 179.6(8) . . . . ?
C9 C7 C49 C61 -1.0(15) . . . . ?
C9 C27 C47 C19 -0.2(15) . . . . ?
C9 C27 C47 C39 -177.7(10) . . . . ?
C9 C33 C65 C61 -2.3(18) . . . . ?
C11 C5 C21 C17 2.5(13) . . . . ?
C11 C5 C21 C41 -176.2(8) . . . . ?
C11 C5 C51 C63 -1.3(14) . . . . ?
C11 C25 C45 C17 2.7(14) . . . . ?
C11 C25 C45 C37 -178.0(8) . . . . ?
C11 C35 C67 C63 -1.0(15) . . . . ?
C13 C1 C19 C23 -1.9(14) . . . . ?
C13 C1 C19 C47 -179.6(8) . . . . ?
C13 C1 C53 C71 -178.6(6) . . . . ?
C13 C1 C53 C75 2.9(14) . . . . ?
C13 C29 C43 C23 -1.6(14) . . . . ?
C13 C59 C79 C75 -4.2(16) . . . . ?
C15 C3 C17 C21 0.9(13) . . . . ?
C15 C3 C17 C45 -178.4(7) . . . . ?
C15 C3 C55 C69 -177.5(8) . . . . ?
C15 C3 C55 C73 4.7(12) . . . . ?
C15 C31 C41 C21 -0.3(15) . . . . ?
C15 C57 C77 C73 1.3(15) . . . . ?
C17 C3 C15 C31 -0.7(13) . . . . ?
C17 C3 C15 C57 -178.2(8) . . . . ?
C17 C3 C55 C69 -0.3(12) . . . . ?
C17 C3 C55 C73 -178.2(8) . . . . ?
C17 C21 C41 C31 0.5(14) . . . . ?
C19 C1 C13 C29 0.2(14) . . . . ?
C19 C1 C13 C59 179.0(9) . . . . ?
C19 C1 C53 C71 -0.4(15) . . . . ?
C19 C1 C53 C75 -178.9(7) . . . . ?
C19 C23 C43 C29 -0.2(13) . . . . ?
C21 C5 C11 C25 -2.3(13) . . . . ?
C21 C5 C11 C35 178.5(9) . . . . ?
C21 C5 C51 C63 179.6(9) . . . . ?
C21 C17 C45 C25 -2.4(13) . . . . ?
C21 C17 C45 C37 178.3(8) . . . . ?
C23 C7 C9 C27 0.5(14) . . . . ?
C23 C7 C9 C33 -179.6(8) . . . . ?
C23 C7 C49 C61 -179.2(7) . . . . ?
C23 C19 C47 C27 1.0(13) . . . . ?
C23 C19 C47 C39 178.7(9) . . . . ?
C25 C11 C35 C67 -177.5(8) . . . . ?
C27 C9 C33 C65 179.3(12) . . . . ?
C29 C13 C59 C79 -177.8(10) . . . . ?
C31 C15 C57 C77 -179.3(9) . . . . ?
C33 C9 C27 C47 179.5(8) . . . . ?
C35 C11 C25 C45 178.8(9) . . . . ?
C45 C17 C21 C5 -0.2(13) . . . . ?
C45 C17 C21 C41 178.5(7) . . . . ?
C45 C37 C69 C55 8.5(15) . . . . ?
C47 C19 C23 C7 -1.1(13) . . . . ?
C47 C19 C23 C43 179.6(7) . . . . ?
C47 C39 C71 C53 -1.6(14) . . . . ?
C49 C7 C9 C27 -177.7(10) . . . . ?
C49 C7 C9 C33 2.3(13) . . . . ?
C49 C7 C23 C19 178.5(10) . . . . ?
C49 C7 C23 C43 -2.3(14) . . . . ?
C49 C61 C65 C33 3.4(15) . . . . ?
C51 C5 C11 C25 178.6(9) . . . . ?
C51 C5 C11 C35 -0.6(13) . . . . ?
C51 C5 C21 C17 -178.4(8) . . . . ?
C51 C5 C21 C41 2.9(14) . . . . ?
C51 C63 C67 C35 -1.0(15) . . . . ?
C53 C1 C13 C29 178.4(9) . . . . ?
C53 C1 C13 C59 -2.8(14) . . . . ?
C53 C1 C19 C23 179.9(9) . . . . ?
C53 C1 C19 C47 2.2(14) . . . . ?
C53 C75 C79 C59 4.3(16) . . . . ?
C55 C3 C15 C31 176.4(8) . . . . ?
C55 C3 C15 C57 -1.1(14) . . . . ?
C55 C3 C17 C21 -176.2(7) . . . . ?
C55 C3 C17 C45 4.5(13) . . . . ?
C55 C73 C77 C57 2.4(14) . . . . ?
C57 C15 C31 C41 177.8(10) . . . . ?
C59 C13 C29 C43 -177.2(8) . . . . ?
C69 C37 C45 C17 -4.1(13) . . . . ?
C69 C37 C45 C25 176.6(10) . . . . ?
C69 C55 C73 C77 176.9(7) . . . . ?
C71 C39 C47 C19 3.4(14) . . . . ?
C71 C39 C47 C27 -179.0(7) . . . . ?
C71 C53 C75 C79 177.8(9) . . . . ?
C73 C55 C69 C37 171.5(9) . . . . ?
C75 C53 C71 C39 178.6(9) . . . . ?
